data_7131508
loop_
_publ_author_name
'Ohms, Leon'
'Eickhoff, Liesa'
'Kramer, Pascal'
'Villinger, Alexander'
'Bresien, Jonas'
'Schulz, Axel'

_publ_section_title
;
 Coinage metal complexes of multidentate Pacman phosphane ligands.
;
_journal_issue 35
_journal_name_full 'Chemical communications (Cambridge, England)'
_journal_page_first 5245
_journal_page_last 5248
_journal_paper_doi 10.1039/d3cc01174g
_journal_volume 59
_journal_year 2023
_chemical_formula_moiety 'C58 H58 Cu N8 P2 +, C F3 O3 S -, C4 H8 O'
_chemical_formula_sum 'C63 H66 Cu F3 N8 O4 P2 S'
_chemical_formula_weight 1213.77
_space_group_crystal_system monoclinic
_space_group_IT_number 14
_space_group_name_Hall '-P 2ybc'
_space_group_name_H-M_alt 'P 1 21/c 1'
_atom_sites_solution_hydrogens geom
_audit_creation_method SHELXL-2014/7
_audit_update_record
;
2022-12-14 deposited with the CCDC.	2023-04-03 downloaded from the CCDC.
;
_cell_angle_alpha 90
_cell_angle_beta 102.216(2)
_cell_angle_gamma 90
_cell_formula_units_Z 4
_cell_length_a 19.9025(9)
_cell_length_b 19.0843(10)
_cell_length_c 15.6467(8)
_cell_measurement_reflns_used 9051
_cell_measurement_temperature 123(2)
_cell_measurement_theta_max 27.82
_cell_measurement_theta_min 2.35
_cell_volume 5808.4(5)
_computing_cell_refinement 'Bruker Apex V7.51A'
_computing_data_collection 'Bruker Apex V7.51A'
_computing_data_reduction 'Bruker SAINT'
_computing_molecular_graphics 'ORTEP-3v2.01 (Farrugia, 2012)'
_computing_publication_material 'SHELXL-2014/7 (Sheldrick, 2015)'
_computing_structure_refinement 'SHELXL-2014/7 (Sheldrick, 2015)'
_computing_structure_solution 'Bruker SHELXTL'
_diffrn_ambient_temperature 123(2)
_diffrn_detector_area_resol_mean 10.4167
_diffrn_measured_fraction_theta_full 0.999
_diffrn_measured_fraction_theta_max 1.000
_diffrn_measurement_device_type 'Bruker Apex Kappa-II-CCD-diffractometer'
_diffrn_measurement_method 'phi and omega scans'
_diffrn_radiation_type MoK\a
_diffrn_radiation_wavelength 0.71073
_diffrn_reflns_av_R_equivalents 0.1073
_diffrn_reflns_av_unetI/netI 0.0679
_diffrn_reflns_Laue_measured_fraction_full 0.999
_diffrn_reflns_Laue_measured_fraction_max 1.000
_diffrn_reflns_limit_h_max 27
_diffrn_reflns_limit_h_min -25
_diffrn_reflns_limit_k_max 26
_diffrn_reflns_limit_k_min -26
_diffrn_reflns_limit_l_max 22
_diffrn_reflns_limit_l_min -22
_diffrn_reflns_number 131884
_diffrn_reflns_point_group_measured_fraction_full 0.999
_diffrn_reflns_point_group_measured_fraction_max 1.000
_diffrn_reflns_theta_full 25.242
_diffrn_reflns_theta_max 29.999
_diffrn_reflns_theta_min 1.047
_diffrn_source 'sealed tube'
_exptl_absorpt_coefficient_mu 0.533
_exptl_absorpt_correction_T_max 0.7164
_exptl_absorpt_correction_T_min 0.6600
_exptl_absorpt_correction_type multi-scan
_exptl_absorpt_process_details '(SADABS-2016/2; Sheldrick, 2015)'
_exptl_crystal_colour orange
_exptl_crystal_density_diffrn 1.388
_exptl_crystal_description block
_exptl_crystal_F_000 2536
_exptl_crystal_size_max 0.190
_exptl_crystal_size_mid 0.180
_exptl_crystal_size_min 0.070
_refine_diff_density_max 0.643
_refine_diff_density_min -0.421
_refine_diff_density_rms 0.078
_refine_ls_extinction_method none
_refine_ls_goodness_of_fit_ref 1.011
_refine_ls_hydrogen_treatment constr
_refine_ls_matrix_type full
_refine_ls_number_parameters 801
_refine_ls_number_reflns 16923
_refine_ls_number_restraints 254
_refine_ls_restrained_S_all 1.013
_refine_ls_R_factor_all 0.0754
_refine_ls_R_factor_gt 0.0451
_refine_ls_shift/su_max 0.001
_refine_ls_shift/su_mean 0.000
_refine_ls_structure_factor_coef Fsqd
_refine_ls_weighting_details 'w=1/[\s^2^(Fo^2^)+(0.0387P)^2^+4.6843P] where P=(Fo^2^+2Fc^2^)/3'
_refine_ls_weighting_scheme calc
_refine_ls_wR_factor_gt 0.1001
_refine_ls_wR_factor_ref 0.1164
_reflns_Friedel_coverage 0.000
_reflns_number_gt 12204
_reflns_number_total 16923
_reflns_threshold_expression 'I > 2\s(I)'
_cod_data_source_file d3cc01174g10.cif
_cod_data_source_block av_lo020
_cod_depositor_comments 'Adding full bibliography for 7131503--7131510.cif.'
_cod_original_sg_symbol_H-M 'P 21/c'
_cod_database_code 7131508
_shelx_shelxl_version_number 2014/7
_shelx_space_group_comment
;
The symmetry employed for this shelxl refinement is uniquely defined
by the following loop, which should always be used as a source of
symmetry information in preference to the above space-group names.
They are only intended as comments.
;
_shelx_estimated_absorpt_t_min 0.906
_shelx_estimated_absorpt_t_max 0.964

loop_
_space_group_symop_operation_xyz
'x, y, z'
'-x, y+1/2, -z+1/2'
'-x, -y, -z'
'x, -y-1/2, z-1/2'

loop_
_atom_site_label
_atom_site_type_symbol
_atom_site_fract_x
_atom_site_fract_y
_atom_site_fract_z
_atom_site_U_iso_or_equiv
_atom_site_adp_type
_atom_site_occupancy
_atom_site_site_symmetry_order
_atom_site_calc_flag
_atom_site_refinement_flags_posn
_atom_site_refinement_flags_adp
_atom_site_refinement_flags_occupancy
_atom_site_disorder_assembly
_atom_site_disorder_group
Cu1 Cu 0.77004(2) 0.50900(2) 0.31687(2) 0.01233(6) Uani 1 1 d . . . . .
P1 P 0.72244(2) 0.61257(2) 0.34466(3) 0.01147(10) Uani 1 1 d . . . . .
P2 P 0.86573(2) 0.45561(3) 0.29048(3) 0.01155(10) Uani 1 1 d . . . . .
N1 N 0.72106(8) 0.69789(8) 0.30483(11) 0.0132(3) Uani 1 1 d . . . . .
N2 N 0.64643(8) 0.60145(8) 0.21097(11) 0.0132(3) Uani 1 1 d . . . . .
N3 N 0.71825(8) 0.48142(8) 0.18853(11) 0.0131(3) Uani 1 1 d . . . . .
N4 N 0.87294(8) 0.49180(8) 0.18726(10) 0.0117(3) Uani 1 1 d . . . . .
N5 N 0.95383(8) 0.46216(9) 0.33353(11) 0.0138(3) Uani 1 1 d . . . . .
N6 N 0.87567(8) 0.39872(9) 0.42179(11) 0.0145(3) Uani 1 1 d . . . . .
N7 N 0.76298(8) 0.47476(8) 0.44235(11) 0.0130(3) Uani 1 1 d . . . . .
N8 N 0.77304(8) 0.63515(8) 0.44983(10) 0.0125(3) Uani 1 1 d . . . . .
C1 C 0.67995(10) 0.71616(10) 0.22372(13) 0.0158(4) Uani 1 1 d . . . . .
C2 C 0.63965(10) 0.66233(10) 0.17540(13) 0.0150(4) Uani 1 1 d . . . . .
H2 H 0.6097 0.6708 0.1205 0.018 Uiso 1 1 calc R U . . .
C3 C 0.60848(10) 0.54212(10) 0.17432(12) 0.0129(4) Uani 1 1 d . . . . .
C4 C 0.53721(10) 0.54286(10) 0.14771(13) 0.0154(4) Uani 1 1 d . . . . .
H4 H 0.5130 0.5848 0.1541 0.019 Uiso 1 1 calc R U . . .
C5 C 0.50040(10) 0.48396(11) 0.11203(13) 0.0168(4) Uani 1 1 d . . . . .
C6 C 0.53669(10) 0.42184(10) 0.10423(13) 0.0165(4) Uani 1 1 d . . . . .
C7 C 0.60823(10) 0.42126(10) 0.13099(13) 0.0152(4) Uani 1 1 d . . . . .
H7 H 0.6327 0.3794 0.1250 0.018 Uiso 1 1 calc R U . . .
C8 C 0.64449(10) 0.48057(10) 0.16625(12) 0.0129(4) Uani 1 1 d . . . . .
C9 C 0.74608(10) 0.47931(9) 0.12064(13) 0.0131(4) Uani 1 1 d . . . . .
H9 H 0.7152 0.4720 0.0662 0.016 Uiso 1 1 calc R U . . .
C10 C 0.81675(10) 0.48641(10) 0.11659(12) 0.0129(4) Uani 1 1 d . . . . .
C11 C 0.83976(10) 0.49870(10) 0.04026(13) 0.0161(4) Uani 1 1 d . . . . .
H11 H 0.8127 0.4975 -0.0175 0.019 Uiso 1 1 calc R U . . .
C12 C 0.91018(10) 0.51313(10) 0.06411(13) 0.0167(4) Uani 1 1 d . . . . .
H12 H 0.9394 0.5243 0.0253 0.020 Uiso 1 1 calc R U . . .
C13 C 0.92975(10) 0.50836(10) 0.15418(13) 0.0134(4) Uani 1 1 d . . . . .
C14 C 0.99664(10) 0.52860(10) 0.21282(13) 0.0151(4) Uani 1 1 d . . . . .
C15 C 1.00598(10) 0.49425(10) 0.30110(13) 0.0153(4) Uani 1 1 d . . . . .
C16 C 1.06651(11) 0.48710(12) 0.36241(15) 0.0224(4) Uani 1 1 d . . . . .
H16 H 1.1100 0.5050 0.3573 0.027 Uiso 1 1 calc R U . . .
C17 C 1.05308(11) 0.44896(13) 0.43371(15) 0.0245(5) Uani 1 1 d . . . . .
H17 H 1.0856 0.4360 0.4849 0.029 Uiso 1 1 calc R U . . .
C18 C 0.98382(10) 0.43389(11) 0.41523(13) 0.0171(4) Uani 1 1 d . . . . .
C19 C 0.93906(10) 0.39880(11) 0.46082(13) 0.0187(4) Uani 1 1 d . . . . .
H19 H 0.9550 0.3771 0.5160 0.022 Uiso 1 1 calc R U . . .
C20 C 0.82291(10) 0.36297(10) 0.45155(12) 0.0151(4) Uani 1 1 d . . . . .
C21 C 0.82492(11) 0.29089(11) 0.46623(13) 0.0196(4) Uani 1 1 d . . . . .
H21 H 0.8643 0.2651 0.4596 0.023 Uiso 1 1 calc R U . . .
C22 C 0.77062(12) 0.25588(11) 0.49042(14) 0.0209(4) Uani 1 1 d . . . . .
C23 C 0.71331(11) 0.29450(11) 0.50171(14) 0.0213(4) Uani 1 1 d . . . . .
C24 C 0.71115(11) 0.36666(11) 0.48609(13) 0.0176(4) Uani 1 1 d . . . . .
H24 H 0.6722 0.3927 0.4938 0.021 Uiso 1 1 calc R U . . .
C25 C 0.76459(10) 0.40093(10) 0.45954(12) 0.0137(4) Uani 1 1 d . . . . .
C26 C 0.76690(9) 0.51328(10) 0.51179(12) 0.0128(4) Uani 1 1 d . . . . .
H26 H 0.7647 0.4892 0.5642 0.015 Uiso 1 1 calc R U . . .
C27 C 0.77414(10) 0.58752(10) 0.51832(12) 0.0138(4) Uani 1 1 d . . . . .
C28 C 0.79182(10) 0.62374(11) 0.59634(13) 0.0184(4) Uani 1 1 d . . . . .
H28 H 0.7958 0.6045 0.6532 0.022 Uiso 1 1 calc R U . . .
C29 C 0.80289(11) 0.69402(11) 0.57647(14) 0.0195(4) Uani 1 1 d . . . . .
H29 H 0.8165 0.7307 0.6175 0.023 Uiso 1 1 calc R U . . .
C30 C 0.79046(10) 0.70021(10) 0.48649(13) 0.0149(4) Uani 1 1 d . . . . .
C31 C 0.80088(10) 0.76158(10) 0.43055(13) 0.0157(4) Uani 1 1 d . . . . .
C32 C 0.75163(10) 0.75895(10) 0.34334(13) 0.0156(4) Uani 1 1 d . . . . .
C33 C 0.73130(11) 0.81348(11) 0.28578(14) 0.0210(4) Uani 1 1 d . . . . .
H33 H 0.7453 0.8610 0.2950 0.025 Uiso 1 1 calc R U . . .
C34 C 0.68643(11) 0.78706(11) 0.21129(14) 0.0211(4) Uani 1 1 d . . . . .
H34 H 0.6646 0.8132 0.1615 0.025 Uiso 1 1 calc R U . . .
C35 C 0.42333(10) 0.48693(12) 0.08175(14) 0.0213(4) Uani 1 1 d . . . . .
H35A H 0.4071 0.5342 0.0911 0.032 Uiso 1 1 calc R U . . .
H35B H 0.4021 0.4532 0.1151 0.032 Uiso 1 1 calc R U . . .
H35C H 0.4107 0.4753 0.0194 0.032 Uiso 1 1 calc R U . . .
C36 C 0.49986(11) 0.35607(12) 0.06663(15) 0.0242(5) Uani 1 1 d . . . . .
H36A H 0.5333 0.3183 0.0677 0.036 Uiso 1 1 calc R U . . .
H36B H 0.4758 0.3648 0.0062 0.036 Uiso 1 1 calc R U . . .
H36C H 0.4665 0.3425 0.1016 0.036 Uiso 1 1 calc R U . . .
C37 C 0.99787(11) 0.60977(11) 0.22363(15) 0.0207(4) Uani 1 1 d . . . . .
H37A H 1.0419 0.6233 0.2626 0.025 Uiso 1 1 calc R U . . .
H37B H 0.9967 0.6314 0.1658 0.025 Uiso 1 1 calc R U . . .
C38 C 0.93908(13) 0.63999(12) 0.26058(18) 0.0307(5) Uani 1 1 d . . . . .
H38A H 0.8953 0.6304 0.2201 0.046 Uiso 1 1 calc R U . . .
H38B H 0.9452 0.6907 0.2681 0.046 Uiso 1 1 calc R U . . .
H38C H 0.9389 0.6183 0.3173 0.046 Uiso 1 1 calc R U . . .
C39 C 1.05778(10) 0.50940(11) 0.17041(14) 0.0181(4) Uani 1 1 d . . . . .
H39A H 1.0513 0.5333 0.1131 0.022 Uiso 1 1 calc R U . . .
H39B H 1.1005 0.5280 0.2078 0.022 Uiso 1 1 calc R U . . .
C40 C 1.06765(12) 0.43138(12) 0.15634(15) 0.0247(5) Uani 1 1 d . . . . .
H40A H 1.0735 0.4068 0.2124 0.037 Uiso 1 1 calc R U . . .
H40B H 1.1086 0.4244 0.1319 0.037 Uiso 1 1 calc R U . . .
H40C H 1.0272 0.4128 0.1157 0.037 Uiso 1 1 calc R U . . .
C41 C 0.77420(15) 0.17762(12) 0.50363(16) 0.0321(6) Uani 1 1 d . . . . .
H41A H 0.8188 0.1603 0.4955 0.048 Uiso 1 1 calc R U . . .
H41B H 0.7373 0.1552 0.4610 0.048 Uiso 1 1 calc R U . . .
H41C H 0.7688 0.1665 0.5630 0.048 Uiso 1 1 calc R U . . .
C42 C 0.65377(13) 0.25974(13) 0.53132(17) 0.0310(5) Uani 1 1 d . . . . .
H42A H 0.6200 0.2954 0.5388 0.047 Uiso 1 1 calc R U . . .
H42B H 0.6707 0.2358 0.5871 0.047 Uiso 1 1 calc R U . . .
H42C H 0.6321 0.2256 0.4873 0.047 Uiso 1 1 calc R U . . .
C43 C 0.87486(11) 0.75650(11) 0.41154(15) 0.0223(4) Uani 1 1 d . . . . .
H43A H 0.8790 0.7109 0.3828 0.027 Uiso 1 1 calc R U . . .
H43B H 0.8798 0.7938 0.3692 0.027 Uiso 1 1 calc R U . . .
C44 C 0.93436(12) 0.76292(14) 0.49000(19) 0.0361(6) Uani 1 1 d . . . . .
H44A H 0.9327 0.8089 0.5174 0.054 Uiso 1 1 calc R U . . .
H44B H 0.9779 0.7580 0.4708 0.054 Uiso 1 1 calc R U . . .
H44C H 0.9308 0.7260 0.5324 0.054 Uiso 1 1 calc R U . . .
C45 C 0.79216(11) 0.83108(10) 0.47697(14) 0.0194(4) Uani 1 1 d . . . . .
H45A H 0.8259 0.8323 0.5334 0.023 Uiso 1 1 calc R U . . .
H45B H 0.8033 0.8702 0.4408 0.023 Uiso 1 1 calc R U . . .
C46 C 0.72049(12) 0.84328(12) 0.49454(16) 0.0254(5) Uani 1 1 d . . . . .
H46A H 0.6873 0.8477 0.4388 0.038 Uiso 1 1 calc R U . . .
H46B H 0.7205 0.8864 0.5286 0.038 Uiso 1 1 calc R U . . .
H46C H 0.7077 0.8036 0.5275 0.038 Uiso 1 1 calc R U . . .
C47 C 0.64161(10) 0.60820(10) 0.38298(12) 0.0131(4) Uani 1 1 d . . . . .
C48 C 0.60600(10) 0.54489(11) 0.38070(13) 0.0173(4) Uani 1 1 d . . . . .
H48 H 0.6223 0.5042 0.3565 0.021 Uiso 1 1 calc R U . . .
C50 C 0.54656(11) 0.54161(12) 0.41410(15) 0.0227(4) Uani 1 1 d . . . . .
H50 H 0.5222 0.4986 0.4125 0.027 Uiso 1 1 calc R U . . .
C51 C 0.52275(11) 0.60064(13) 0.44964(16) 0.0265(5) Uani 1 1 d . . . . .
H51 H 0.4824 0.5979 0.4728 0.032 Uiso 1 1 calc R U . . .
C52 C 0.55747(11) 0.66366(12) 0.45158(15) 0.0252(5) Uani 1 1 d . . . . .
H52 H 0.5409 0.7042 0.4757 0.030 Uiso 1 1 calc R U . . .
C53 C 0.61686(10) 0.66754(11) 0.41801(14) 0.0192(4) Uani 1 1 d . . . . .
H53 H 0.6406 0.7108 0.4190 0.023 Uiso 1 1 calc R U . . .
C54 C 0.85517(10) 0.36488(10) 0.25192(12) 0.0139(4) Uani 1 1 d . . . . .
C55 C 0.79556(10) 0.32758(10) 0.25665(13) 0.0161(4) Uani 1 1 d . . . . .
H55 H 0.7593 0.3502 0.2768 0.019 Uiso 1 1 calc R U . . .
C56 C 0.78905(11) 0.25723(11) 0.23185(14) 0.0204(4) Uani 1 1 d . . . . .
H56 H 0.7489 0.2318 0.2365 0.025 Uiso 1 1 calc R U . . .
C57 C 0.84100(12) 0.22449(11) 0.20049(15) 0.0245(5) Uani 1 1 d . . . . .
H57 H 0.8368 0.1765 0.1839 0.029 Uiso 1 1 calc R U . . .
C58 C 0.89944(12) 0.26217(11) 0.19336(15) 0.0240(5) Uani 1 1 d . . . . .
H58 H 0.9346 0.2400 0.1705 0.029 Uiso 1 1 calc R U . . .
C59 C 0.90686(11) 0.33169(11) 0.21934(14) 0.0183(4) Uani 1 1 d . . . . .
H59 H 0.9472 0.3567 0.2149 0.022 Uiso 1 1 calc R U . . .
S1A S 0.26873(5) 0.54234(6) 0.23149(7) 0.0193(3) Uani 0.876(5) 1 d D . P A 1
O1A O 0.28689(16) 0.60893(12) 0.2009(2) 0.0450(7) Uani 0.876(5) 1 d D . P A 1
O2A O 0.22009(10) 0.54649(18) 0.28837(14) 0.0380(7) Uani 0.876(5) 1 d D . P A 1
O3A O 0.25676(16) 0.48761(13) 0.16747(18) 0.0419(7) Uani 0.876(5) 1 d D . P A 1
C60A C 0.34775(14) 0.51432(15) 0.30618(19) 0.0276(7) Uani 0.876(5) 1 d D . P A 1
F1A F 0.40036(11) 0.5100(2) 0.26815(15) 0.0590(9) Uani 0.876(5) 1 d D . P A 1
F2A F 0.36535(13) 0.5590(2) 0.37228(16) 0.0533(8) Uani 0.876(5) 1 d D . P A 1
F3A F 0.33943(12) 0.45271(12) 0.34243(18) 0.0598(9) Uani 0.876(5) 1 d D . P A 1
S1B S 0.2689(6) 0.5365(7) 0.2275(8) 0.059(4) Uiso 0.124(5) 1 d D U P A 2
O1B O 0.2232(7) 0.5073(9) 0.2774(9) 0.028(3) Uiso 0.124(5) 1 d D U P A 2
O2B O 0.2734(11) 0.6117(7) 0.2268(15) 0.054(6) Uiso 0.124(5) 1 d D U P A 2
O3B O 0.2681(11) 0.5023(11) 0.1462(10) 0.045(6) Uiso 0.124(5) 1 d D U P A 2
C60B C 0.3536(6) 0.5132(7) 0.2931(11) 0.051(6) Uiso 0.124(5) 1 d D U P A 2
F1B F 0.4026(8) 0.5412(9) 0.2604(13) 0.049(5) Uiso 0.124(5) 1 d D U P A 2
F2B F 0.3598(11) 0.5359(10) 0.3744(11) 0.048(6) Uiso 0.124(5) 1 d D U P A 2
F3B F 0.3643(7) 0.4447(6) 0.2985(9) 0.035(4) Uiso 0.124(5) 1 d D U P A 2
O4A O 0.48610(15) 0.72175(17) 0.15451(19) 0.0516(7) Uani 0.917(6) 1 d D U P B 1
C61A C 0.4365(2) 0.7019(2) 0.2047(3) 0.0509(8) Uani 0.917(6) 1 d D U P B 1
H61A H 0.4598 0.6833 0.2625 0.061 Uiso 0.917(6) 1 calc R U P B 1
H61B H 0.4051 0.6656 0.1737 0.061 Uiso 0.917(6) 1 calc R U P B 1
C62A C 0.39688(18) 0.7688(2) 0.2156(2) 0.0407(7) Uani 0.917(6) 1 d D U P B 1
H62A H 0.3928 0.7749 0.2772 0.049 Uiso 0.917(6) 1 calc R U P B 1
H62B H 0.3502 0.7677 0.1779 0.049 Uiso 0.917(6) 1 calc R U P B 1
C63A C 0.44009(18) 0.82830(17) 0.1876(2) 0.0383(7) Uani 0.917(6) 1 d D U P B 1
H63A H 0.4171 0.8484 0.1305 0.046 Uiso 0.917(6) 1 calc R U P B 1
H63B H 0.4489 0.8661 0.2319 0.046 Uiso 0.917(6) 1 calc R U P B 1
C64A C 0.50593(16) 0.7909(2) 0.1810(2) 0.0461(8) Uani 0.917(6) 1 d D U P B 1
H64A H 0.5280 0.8140 0.1374 0.055 Uiso 0.917(6) 1 calc R U P B 1
H64B H 0.5386 0.7907 0.2383 0.055 Uiso 0.917(6) 1 calc R U P B 1
O4B O 0.4665(17) 0.7044(12) 0.153(2) 0.0482(18) Uiso 0.083(6) 1 d D U P B 2
C61B C 0.5055(16) 0.7656(18) 0.140(3) 0.0466(18) Uiso 0.083(6) 1 d D U P B 2
H61C H 0.5082 0.7706 0.0782 0.056 Uiso 0.083(6) 1 calc R U P B 2
H61D H 0.5528 0.7628 0.1764 0.056 Uiso 0.083(6) 1 calc R U P B 2
C62B C 0.466(2) 0.8271(12) 0.170(3) 0.0460(18) Uiso 0.083(6) 1 d D U P B 2
H62C H 0.4418 0.8547 0.1187 0.055 Uiso 0.083(6) 1 calc R U P B 2
H62D H 0.4972 0.8584 0.2102 0.055 Uiso 0.083(6) 1 calc R U P B 2
C63B C 0.4142(19) 0.7904(18) 0.216(3) 0.0458(17) Uiso 0.083(6) 1 d D U P B 2
H63C H 0.4113 0.8145 0.2713 0.055 Uiso 0.083(6) 1 calc R U P B 2
H63D H 0.3678 0.7877 0.1780 0.055 Uiso 0.083(6) 1 calc R U P B 2
C64B C 0.447(2) 0.7178(16) 0.234(2) 0.0465(17) Uiso 0.083(6) 1 d D U P B 2
H64C H 0.4870 0.7186 0.2832 0.056 Uiso 0.083(6) 1 calc R U P B 2
H64D H 0.4131 0.6828 0.2454 0.056 Uiso 0.083(6) 1 calc R U P B 2

loop_
_atom_site_aniso_label
_atom_site_aniso_U_11
_atom_site_aniso_U_22
_atom_site_aniso_U_33
_atom_site_aniso_U_23
_atom_site_aniso_U_13
_atom_site_aniso_U_12
Cu1 0.01293(12) 0.01202(11) 0.01194(11) -0.00039(9) 0.00240(9) 0.00094(9)
P1 0.0125(2) 0.0093(2) 0.0126(2) 0.00002(17) 0.00269(18) -0.00040(17)
P2 0.0102(2) 0.0124(2) 0.0115(2) 0.00005(17) 0.00086(17) 0.00048(17)
N1 0.0150(8) 0.0100(7) 0.0144(8) 0.0001(6) 0.0030(6) -0.0022(6)
N2 0.0127(8) 0.0131(8) 0.0137(8) -0.0010(6) 0.0025(6) 0.0004(6)
N3 0.0115(8) 0.0109(7) 0.0156(8) -0.0005(6) 0.0001(6) 0.0009(6)
N4 0.0105(7) 0.0121(7) 0.0121(7) -0.0005(6) 0.0016(6) -0.0003(6)
N5 0.0104(7) 0.0168(8) 0.0131(8) 0.0001(6) 0.0004(6) 0.0006(6)
N6 0.0154(8) 0.0158(8) 0.0121(8) 0.0009(6) 0.0026(6) 0.0018(6)
N7 0.0131(8) 0.0124(7) 0.0139(8) 0.0018(6) 0.0036(6) 0.0006(6)
N8 0.0133(8) 0.0112(7) 0.0130(8) -0.0018(6) 0.0025(6) -0.0020(6)
C1 0.0175(10) 0.0134(9) 0.0165(9) 0.0010(7) 0.0034(8) -0.0005(7)
C2 0.0156(9) 0.0171(9) 0.0119(9) 0.0017(7) 0.0020(7) 0.0012(7)
C3 0.0142(9) 0.0124(9) 0.0119(9) -0.0005(7) 0.0018(7) -0.0012(7)
C4 0.0148(9) 0.0168(9) 0.0147(9) -0.0006(7) 0.0031(7) 0.0026(7)
C5 0.0139(9) 0.0234(10) 0.0128(9) 0.0008(8) 0.0021(7) -0.0020(8)
C6 0.0165(10) 0.0176(9) 0.0147(9) -0.0013(7) 0.0015(7) -0.0040(7)
C7 0.0164(9) 0.0135(9) 0.0152(9) -0.0012(7) 0.0020(7) -0.0002(7)
C8 0.0126(9) 0.0142(9) 0.0110(9) 0.0000(7) 0.0002(7) -0.0018(7)
C9 0.0143(9) 0.0099(8) 0.0135(9) 0.0000(7) -0.0007(7) 0.0013(7)
C10 0.0137(9) 0.0107(8) 0.0134(9) 0.0005(7) 0.0009(7) 0.0006(7)
C11 0.0195(10) 0.0149(9) 0.0133(9) 0.0013(7) 0.0023(8) 0.0008(7)
C12 0.0177(10) 0.0171(9) 0.0167(10) 0.0015(7) 0.0066(8) 0.0014(8)
C13 0.0143(9) 0.0101(8) 0.0167(9) 0.0003(7) 0.0051(7) 0.0006(7)
C14 0.0139(9) 0.0144(9) 0.0175(10) -0.0019(7) 0.0043(7) -0.0004(7)
C15 0.0116(9) 0.0180(9) 0.0167(9) -0.0039(7) 0.0034(7) -0.0005(7)
C16 0.0117(9) 0.0319(12) 0.0227(11) -0.0008(9) 0.0016(8) -0.0011(8)
C17 0.0148(10) 0.0389(13) 0.0179(10) 0.0001(9) -0.0005(8) 0.0031(9)
C18 0.0138(9) 0.0220(10) 0.0141(9) -0.0004(8) -0.0003(7) 0.0024(8)
C19 0.0183(10) 0.0225(10) 0.0142(9) 0.0041(8) 0.0009(8) 0.0048(8)
C20 0.0175(10) 0.0159(9) 0.0115(9) 0.0021(7) 0.0024(7) 0.0003(7)
C21 0.0277(11) 0.0144(9) 0.0157(10) 0.0030(7) 0.0029(8) 0.0052(8)
C22 0.0319(12) 0.0140(9) 0.0144(10) 0.0021(7) -0.0001(9) -0.0048(8)
C23 0.0258(11) 0.0212(10) 0.0161(10) 0.0034(8) 0.0022(8) -0.0079(8)
C24 0.0184(10) 0.0201(10) 0.0138(9) 0.0013(8) 0.0023(8) -0.0029(8)
C25 0.0162(9) 0.0137(9) 0.0103(9) 0.0016(7) 0.0009(7) -0.0026(7)
C26 0.0095(8) 0.0156(9) 0.0132(9) 0.0010(7) 0.0026(7) 0.0004(7)
C27 0.0121(9) 0.0155(9) 0.0136(9) 0.0006(7) 0.0023(7) 0.0003(7)
C28 0.0205(10) 0.0214(10) 0.0133(9) -0.0009(8) 0.0034(8) 0.0018(8)
C29 0.0232(11) 0.0178(10) 0.0164(10) -0.0041(8) 0.0020(8) -0.0011(8)
C30 0.0118(9) 0.0143(9) 0.0187(10) -0.0033(7) 0.0033(7) -0.0005(7)
C31 0.0162(9) 0.0129(9) 0.0187(10) -0.0035(7) 0.0051(8) -0.0024(7)
C32 0.0174(10) 0.0115(9) 0.0192(10) -0.0025(7) 0.0071(8) -0.0030(7)
C33 0.0265(11) 0.0123(9) 0.0240(11) -0.0004(8) 0.0047(9) -0.0043(8)
C34 0.0281(11) 0.0132(9) 0.0220(11) 0.0052(8) 0.0054(9) -0.0005(8)
C35 0.0141(10) 0.0280(11) 0.0204(11) -0.0028(9) 0.0009(8) -0.0027(8)
C36 0.0204(11) 0.0227(11) 0.0268(12) -0.0033(9) -0.0009(9) -0.0079(8)
C37 0.0190(10) 0.0157(9) 0.0280(11) -0.0046(8) 0.0064(9) -0.0033(8)
C38 0.0325(13) 0.0186(11) 0.0441(15) -0.0087(10) 0.0148(11) -0.0001(9)
C39 0.0129(9) 0.0227(10) 0.0202(10) -0.0015(8) 0.0069(8) -0.0007(8)
C40 0.0248(11) 0.0259(11) 0.0265(12) -0.0015(9) 0.0124(9) 0.0079(9)
C41 0.0535(16) 0.0150(10) 0.0262(12) 0.0046(9) 0.0050(11) -0.0025(10)
C42 0.0331(13) 0.0288(12) 0.0306(13) 0.0102(10) 0.0057(10) -0.0124(10)
C43 0.0198(10) 0.0183(10) 0.0313(12) -0.0025(9) 0.0112(9) -0.0028(8)
C44 0.0186(12) 0.0378(14) 0.0506(17) 0.0020(12) 0.0041(11) -0.0032(10)
C45 0.0238(11) 0.0124(9) 0.0220(11) -0.0058(8) 0.0047(8) -0.0034(8)
C46 0.0295(12) 0.0182(10) 0.0311(12) -0.0046(9) 0.0119(10) 0.0016(9)
C47 0.0120(9) 0.0140(9) 0.0135(9) 0.0031(7) 0.0030(7) 0.0004(7)
C48 0.0162(10) 0.0167(9) 0.0181(10) 0.0013(8) 0.0015(8) -0.0017(7)
C50 0.0170(10) 0.0255(11) 0.0251(11) 0.0070(9) 0.0034(8) -0.0063(8)
C51 0.0163(10) 0.0362(13) 0.0289(12) 0.0061(10) 0.0090(9) 0.0003(9)
C52 0.0208(11) 0.0279(12) 0.0295(12) 0.0008(9) 0.0113(9) 0.0057(9)
C53 0.0170(10) 0.0181(10) 0.0234(11) 0.0007(8) 0.0065(8) 0.0002(8)
C54 0.0160(9) 0.0140(9) 0.0103(9) 0.0015(7) -0.0004(7) 0.0016(7)
C55 0.0173(10) 0.0166(9) 0.0137(9) 0.0008(7) 0.0018(7) 0.0009(7)
C56 0.0225(11) 0.0160(10) 0.0210(11) 0.0025(8) 0.0003(8) -0.0027(8)
C57 0.0310(12) 0.0138(10) 0.0256(12) -0.0007(8) -0.0007(9) 0.0016(9)
C58 0.0242(11) 0.0177(10) 0.0300(12) -0.0027(9) 0.0054(9) 0.0056(8)
C59 0.0185(10) 0.0158(9) 0.0202(10) 0.0003(8) 0.0035(8) 0.0026(8)
S1A 0.0236(4) 0.0200(4) 0.0131(4) 0.0030(2) 0.0015(2) -0.0007(2)
O1A 0.0672(18) 0.0240(11) 0.0477(16) 0.0121(10) 0.0209(14) -0.0013(10)
O2A 0.0203(10) 0.067(2) 0.0261(11) 0.0096(11) 0.0029(8) 0.0035(10)
O3A 0.0558(17) 0.0288(12) 0.0290(13) -0.0087(11) -0.0181(12) 0.0057(12)
C60A 0.0236(14) 0.0395(17) 0.0192(13) -0.0080(11) 0.0032(11) -0.0040(11)
F1A 0.0302(11) 0.119(3) 0.0304(11) -0.0068(15) 0.0116(8) 0.0206(14)
F2A 0.0322(12) 0.088(2) 0.0352(12) -0.0342(13) -0.0026(8) -0.0047(14)
F3A 0.0546(14) 0.0550(14) 0.0590(17) 0.0299(11) -0.0124(12) 0.0058(11)
O4A 0.0475(14) 0.0556(15) 0.0533(13) -0.0075(12) 0.0142(11) 0.0187(12)
C61A 0.0531(16) 0.0481(16) 0.0523(18) -0.0003(14) 0.0132(15) 0.0095(14)
C62A 0.0373(15) 0.0507(16) 0.0356(14) -0.0062(13) 0.0110(12) 0.0074(12)
C63A 0.0354(15) 0.0491(15) 0.0309(13) -0.0079(12) 0.0081(11) 0.0143(12)
C64A 0.0382(14) 0.0605(16) 0.0416(15) -0.0033(14) 0.0127(12) 0.0100(13)

loop_
_atom_type_symbol
_atom_type_description
_atom_type_scat_dispersion_real
_atom_type_scat_dispersion_imag
_atom_type_scat_source
C C 0.0033 0.0016 'International Tables Vol C Tables 4.2.6.8 and 6.1.1.4'
H H 0.0000 0.0000 'International Tables Vol C Tables 4.2.6.8 and 6.1.1.4'
Cu Cu 0.3201 1.2651 'International Tables Vol C Tables 4.2.6.8 and 6.1.1.4'
F F 0.0171 0.0103 'International Tables Vol C Tables 4.2.6.8 and 6.1.1.4'
N N 0.0061 0.0033 'International Tables Vol C Tables 4.2.6.8 and 6.1.1.4'
O O 0.0106 0.0060 'International Tables Vol C Tables 4.2.6.8 and 6.1.1.4'
P P 0.1023 0.0942 'International Tables Vol C Tables 4.2.6.8 and 6.1.1.4'
S S 0.1246 0.1234 'International Tables Vol C Tables 4.2.6.8 and 6.1.1.4'

loop_
_geom_angle_atom_site_label_1
_geom_angle_atom_site_label_2
_geom_angle_atom_site_label_3
_geom_angle
_geom_angle_site_symmetry_1
_geom_angle_site_symmetry_3
_geom_angle_publ_flag
N7 Cu1 N3 133.80(6) . . ?
N7 Cu1 P1 88.78(5) . . ?
N3 Cu1 P1 104.96(4) . . ?
N7 Cu1 P2 104.74(5) . . ?
N3 Cu1 P2 88.56(4) . . ?
P1 Cu1 P2 145.44(2) . . ?
N1 P1 N8 93.85(8) . . ?
N1 P1 C47 102.18(8) . . ?
N8 P1 C47 94.14(8) . . ?
N1 P1 Cu1 136.06(6) . . ?
N8 P1 Cu1 102.06(6) . . ?
C47 P1 Cu1 116.94(6) . . ?
N5 P2 N4 93.14(8) . . ?
N5 P2 C54 103.35(8) . . ?
N4 P2 C54 95.34(8) . . ?
N5 P2 Cu1 135.22(6) . . ?
N4 P2 Cu1 102.78(5) . . ?
C54 P2 Cu1 116.20(6) . . ?
N5 P2 N6 78.41(7) . . ?
N4 P2 N6 169.14(7) . . ?
C54 P2 N6 80.20(7) . . ?
Cu1 P2 N6 88.07(4) . . ?
C32 N1 C1 107.58(16) . . ?
C32 N1 P1 130.97(14) . . ?
C1 N1 P1 121.25(13) . . ?
C2 N2 C3 123.45(17) . . ?
C9 N3 C8 113.10(16) . . ?
C9 N3 Cu1 125.20(13) . . ?
C8 N3 Cu1 120.01(12) . . ?
C13 N4 C10 107.60(16) . . ?
C13 N4 P2 131.08(13) . . ?
C10 N4 P2 118.75(13) . . ?
C15 N5 C18 107.23(16) . . ?
C15 N5 P2 131.12(14) . . ?
C18 N5 P2 121.63(13) . . ?
C19 N6 C20 124.76(17) . . ?
C19 N6 P2 108.42(13) . . ?
C20 N6 P2 126.50(12) . . ?
C26 N7 C25 113.82(16) . . ?
C26 N7 Cu1 126.91(13) . . ?
C25 N7 Cu1 118.53(12) . . ?
C30 N8 C27 107.67(16) . . ?
C30 N8 P1 129.88(14) . . ?
C27 N8 P1 117.47(12) . . ?
C34 C1 N1 108.56(17) . . ?
C34 C1 C2 134.06(19) . . ?
N1 C1 C2 117.30(17) . . ?
N2 C2 C1 115.38(18) . . ?
N2 C2 H2 122.3 . . ?
C1 C2 H2 122.3 . . ?
C4 C3 C8 119.48(17) . . ?
C4 C3 N2 122.45(17) . . ?
C8 C3 N2 118.06(17) . . ?
C3 C4 C5 121.89(18) . . ?
C3 C4 H4 119.1 . . ?
C5 C4 H4 119.1 . . ?
C4 C5 C6 118.62(18) . . ?
C4 C5 C35 120.64(18) . . ?
C6 C5 C35 120.74(18) . . ?
C7 C6 C5 119.35(18) . . ?
C7 C6 C36 119.39(18) . . ?
C5 C6 C36 121.26(18) . . ?
C8 C7 C6 121.51(18) . . ?
C8 C7 H7 119.2 . . ?
C6 C7 H7 119.2 . . ?
C7 C8 C3 119.15(17) . . ?
C7 C8 N3 121.56(17) . . ?
C3 C8 N3 119.13(17) . . ?
N3 C9 C10 128.91(18) . . ?
N3 C9 H9 115.5 . . ?
C10 C9 H9 115.5 . . ?
C11 C10 N4 108.27(17) . . ?
C11 C10 C9 124.21(18) . . ?
N4 C10 C9 126.99(17) . . ?
C10 C11 C12 107.36(18) . . ?
C10 C11 H11 126.3 . . ?
C12 C11 H11 126.3 . . ?
C13 C12 C11 107.99(17) . . ?
C13 C12 H12 126.0 . . ?
C11 C12 H12 126.0 . . ?
N4 C13 C12 108.76(17) . . ?
N4 C13 C14 121.52(17) . . ?
C12 C13 C14 128.97(18) . . ?
C13 C14 C15 111.78(16) . . ?
C13 C14 C39 110.69(16) . . ?
C15 C14 C39 109.55(16) . . ?
C13 C14 C37 108.32(16) . . ?
C15 C14 C37 109.73(16) . . ?
C39 C14 C37 106.62(16) . . ?
C16 C15 N5 108.20(18) . . ?
C16 C15 C14 127.01(18) . . ?
N5 C15 C14 124.76(17) . . ?
C15 C16 C17 108.59(19) . . ?
C15 C16 H16 125.7 . . ?
C17 C16 H16 125.7 . . ?
C18 C17 C16 106.96(19) . . ?
C18 C17 H17 126.5 . . ?
C16 C17 H17 126.5 . . ?
C17 C18 N5 109.00(18) . . ?
C17 C18 C19 134.3(2) . . ?
N5 C18 C19 116.66(17) . . ?
N6 C19 C18 114.85(18) . . ?
N6 C19 H19 122.6 . . ?
C18 C19 H19 122.6 . . ?
C21 C20 C25 119.52(18) . . ?
C21 C20 N6 122.28(18) . . ?
C25 C20 N6 118.00(17) . . ?
C22 C21 C20 121.5(2) . . ?
C22 C21 H21 119.2 . . ?
C20 C21 H21 119.2 . . ?
C21 C22 C23 118.84(19) . . ?
C21 C22 C41 119.8(2) . . ?
C23 C22 C41 121.4(2) . . ?
C24 C23 C22 119.49(19) . . ?
C24 C23 C42 119.2(2) . . ?
C22 C23 C42 121.3(2) . . ?
C25 C24 C23 121.4(2) . . ?
C25 C24 H24 119.3 . . ?
C23 C24 H24 119.3 . . ?
C24 C25 C20 119.18(18) . . ?
C24 C25 N7 122.16(18) . . ?
C20 C25 N7 118.63(17) . . ?
N7 C26 C27 127.52(18) . . ?
N7 C26 H26 116.2 . . ?
C27 C26 H26 116.2 . . ?
C28 C27 N8 108.11(17) . . ?
C28 C27 C26 124.29(18) . . ?
N8 C27 C26 127.20(17) . . ?
C27 C28 C29 107.74(18) . . ?
C27 C28 H28 126.1 . . ?
C29 C28 H28 126.1 . . ?
C30 C29 C28 107.72(18) . . ?
C30 C29 H29 126.1 . . ?
C28 C29 H29 126.1 . . ?
N8 C30 C29 108.76(17) . . ?
N8 C30 C31 120.82(17) . . ?
C29 C30 C31 130.02(18) . . ?
C30 C31 C32 111.03(16) . . ?
C30 C31 C45 110.70(17) . . ?
C32 C31 C45 109.88(17) . . ?
C30 C31 C43 108.28(16) . . ?
C32 C31 C43 106.52(16) . . ?
C45 C31 C43 110.33(16) . . ?
C33 C32 N1 107.94(18) . . ?
C33 C32 C31 127.75(18) . . ?
N1 C32 C31 124.23(17) . . ?
C32 C33 C34 108.56(18) . . ?
C32 C33 H33 125.7 . . ?
C34 C33 H33 125.7 . . ?
C1 C34 C33 107.33(19) . . ?
C1 C34 H34 126.3 . . ?
C33 C34 H34 126.3 . . ?
C5 C35 H35A 109.5 . . ?
C5 C35 H35B 109.5 . . ?
H35A C35 H35B 109.5 . . ?
C5 C35 H35C 109.5 . . ?
H35A C35 H35C 109.5 . . ?
H35B C35 H35C 109.5 . . ?
C6 C36 H36A 109.5 . . ?
C6 C36 H36B 109.5 . . ?
H36A C36 H36B 109.5 . . ?
C6 C36 H36C 109.5 . . ?
H36A C36 H36C 109.5 . . ?
H36B C36 H36C 109.5 . . ?
C38 C37 C14 114.94(17) . . ?
C38 C37 H37A 108.5 . . ?
C14 C37 H37A 108.5 . . ?
C38 C37 H37B 108.5 . . ?
C14 C37 H37B 108.5 . . ?
H37A C37 H37B 107.5 . . ?
C37 C38 H38A 109.5 . . ?
C37 C38 H38B 109.5 . . ?
H38A C38 H38B 109.5 . . ?
C37 C38 H38C 109.5 . . ?
H38A C38 H38C 109.5 . . ?
H38B C38 H38C 109.5 . . ?
C40 C39 C14 115.48(17) . . ?
C40 C39 H39A 108.4 . . ?
C14 C39 H39A 108.4 . . ?
C40 C39 H39B 108.4 . . ?
C14 C39 H39B 108.4 . . ?
H39A C39 H39B 107.5 . . ?
C39 C40 H40A 109.5 . . ?
C39 C40 H40B 109.5 . . ?
H40A C40 H40B 109.5 . . ?
C39 C40 H40C 109.5 . . ?
H40A C40 H40C 109.5 . . ?
H40B C40 H40C 109.5 . . ?
C22 C41 H41A 109.5 . . ?
C22 C41 H41B 109.5 . . ?
H41A C41 H41B 109.5 . . ?
C22 C41 H41C 109.5 . . ?
H41A C41 H41C 109.5 . . ?
H41B C41 H41C 109.5 . . ?
C23 C42 H42A 109.5 . . ?
C23 C42 H42B 109.5 . . ?
H42A C42 H42B 109.5 . . ?
C23 C42 H42C 109.5 . . ?
H42A C42 H42C 109.5 . . ?
H42B C42 H42C 109.5 . . ?
C44 C43 C31 116.42(19) . . ?
C44 C43 H43A 108.2 . . ?
C31 C43 H43A 108.2 . . ?
C44 C43 H43B 108.2 . . ?
C31 C43 H43B 108.2 . . ?
H43A C43 H43B 107.3 . . ?
C43 C44 H44A 109.5 . . ?
C43 C44 H44B 109.5 . . ?
H44A C44 H44B 109.5 . . ?
C43 C44 H44C 109.5 . . ?
H44A C44 H44C 109.5 . . ?
H44B C44 H44C 109.5 . . ?
C46 C45 C31 114.79(17) . . ?
C46 C45 H45A 108.6 . . ?
C31 C45 H45A 108.6 . . ?
C46 C45 H45B 108.6 . . ?
C31 C45 H45B 108.6 . . ?
H45A C45 H45B 107.5 . . ?
C45 C46 H46A 109.5 . . ?
C45 C46 H46B 109.5 . . ?
H46A C46 H46B 109.5 . . ?
C45 C46 H46C 109.5 . . ?
H46A C46 H46C 109.5 . . ?
H46B C46 H46C 109.5 . . ?
C53 C47 C48 119.56(18) . . ?
C53 C47 P1 119.98(15) . . ?
C48 C47 P1 120.41(15) . . ?
C50 C48 C47 119.73(19) . . ?
C50 C48 H48 120.1 . . ?
C47 C48 H48 120.1 . . ?
C51 C50 C48 120.3(2) . . ?
C51 C50 H50 119.8 . . ?
C48 C50 H50 119.8 . . ?
C50 C51 C52 120.3(2) . . ?
C50 C51 H51 119.9 . . ?
C52 C51 H51 119.9 . . ?
C51 C52 C53 119.8(2) . . ?
C51 C52 H52 120.1 . . ?
C53 C52 H52 120.1 . . ?
C47 C53 C52 120.3(2) . . ?
C47 C53 H53 119.9 . . ?
C52 C53 H53 119.9 . . ?
C59 C54 C55 119.23(18) . . ?
C59 C54 P2 120.55(15) . . ?
C55 C54 P2 120.21(15) . . ?
C56 C55 C54 120.30(19) . . ?
C56 C55 H55 119.9 . . ?
C54 C55 H55 119.9 . . ?
C57 C56 C55 120.0(2) . . ?
C57 C56 H56 120.0 . . ?
C55 C56 H56 120.0 . . ?
C56 C57 C58 119.7(2) . . ?
C56 C57 H57 120.2 . . ?
C58 C57 H57 120.2 . . ?
C59 C58 C57 120.7(2) . . ?
C59 C58 H58 119.7 . . ?
C57 C58 H58 119.7 . . ?
C58 C59 C54 120.1(2) . . ?
C58 C59 H59 120.0 . . ?
C54 C59 H59 120.0 . . ?
O1A S1A O3A 115.46(18) . . ?
O1A S1A O2A 113.94(18) . . ?
O3A S1A O2A 115.83(19) . . ?
O1A S1A C60A 103.26(16) . . ?
O3A S1A C60A 103.12(14) . . ?
O2A S1A C60A 102.68(13) . . ?
F1A C60A F2A 106.8(2) . . ?
F1A C60A F3A 108.7(3) . . ?
F2A C60A F3A 105.7(3) . . ?
F1A C60A S1A 112.9(2) . . ?
F2A C60A S1A 111.0(2) . . ?
F3A C60A S1A 111.27(19) . . ?
O3B S1B O1B 114.9(11) . . ?
O3B S1B O2B 116.0(11) . . ?
O1B S1B O2B 116.1(11) . . ?
O3B S1B C60B 102.9(9) . . ?
O1B S1B C60B 102.5(8) . . ?
O2B S1B C60B 101.2(9) . . ?
F1B C60B F3B 107.8(11) . . ?
F1B C60B F2B 108.5(12) . . ?
F3B C60B F2B 106.3(12) . . ?
F1B C60B S1B 110.9(10) . . ?
F3B C60B S1B 113.0(9) . . ?
F2B C60B S1B 110.2(11) . . ?
C64A O4A C61A 105.5(3) . . ?
O4A C61A C62A 105.8(3) . . ?
O4A C61A H61A 110.6 . . ?
C62A C61A H61A 110.6 . . ?
O4A C61A H61B 110.6 . . ?
C62A C61A H61B 110.6 . . ?
H61A C61A H61B 108.7 . . ?
C61A C62A C63A 104.5(3) . . ?
C61A C62A H62A 110.8 . . ?
C63A C62A H62A 110.8 . . ?
C61A C62A H62B 110.8 . . ?
C63A C62A H62B 110.8 . . ?
H62A C62A H62B 108.9 . . ?
C64A C63A C62A 102.4(3) . . ?
C64A C63A H63A 111.3 . . ?
C62A C63A H63A 111.3 . . ?
C64A C63A H63B 111.3 . . ?
C62A C63A H63B 111.3 . . ?
H63A C63A H63B 109.2 . . ?
O4A C64A C63A 105.6(3) . . ?
O4A C64A H64A 110.6 . . ?
C63A C64A H64A 110.6 . . ?
O4A C64A H64B 110.6 . . ?
C63A C64A H64B 110.6 . . ?
H64A C64A H64B 108.8 . . ?
C64B O4B C61B 103.5(13) . . ?
O4B C61B C62B 104.7(11) . . ?
O4B C61B H61C 110.8 . . ?
C62B C61B H61C 110.8 . . ?
O4B C61B H61D 110.8 . . ?
C62B C61B H61D 110.8 . . ?
H61C C61B H61D 108.9 . . ?
C61B C62B C63B 103.2(9) . . ?
C61B C62B H62C 111.1 . . ?
C63B C62B H62C 111.1 . . ?
C61B C62B H62D 111.1 . . ?
C63B C62B H62D 111.1 . . ?
H62C C62B H62D 109.1 . . ?
C64B C63B C62B 101.3(11) . . ?
C64B C63B H63C 111.5 . . ?
C62B C63B H63C 111.5 . . ?
C64B C63B H63D 111.5 . . ?
C62B C63B H63D 111.5 . . ?
H63C C63B H63D 109.3 . . ?
O4B C64B C63B 100.9(12) . . ?
O4B C64B H64C 111.6 . . ?
C63B C64B H64C 111.6 . . ?
O4B C64B H64D 111.6 . . ?
C63B C64B H64D 111.6 . . ?
H64C C64B H64D 109.4 . . ?

loop_
_geom_bond_atom_site_label_1
_geom_bond_atom_site_label_2
_geom_bond_distance
_geom_bond_site_symmetry_2
_geom_bond_publ_flag
Cu1 N7 2.1020(16) . ?
Cu1 N3 2.1203(16) . ?
Cu1 P1 2.2732(5) . ?
Cu1 P2 2.2734(5) . ?
P1 N1 1.7417(16) . ?
P1 N8 1.7906(17) . ?
P1 C47 1.8337(19) . ?
P2 N5 1.7447(16) . ?
P2 N4 1.7901(17) . ?
P2 C54 1.831(2) . ?
P2 N6 2.2950(17) . ?
N1 C32 1.391(2) . ?
N1 C1 1.401(3) . ?
N2 C2 1.283(2) . ?
N2 C3 1.414(2) . ?
N3 C9 1.298(2) . ?
N3 C8 1.435(2) . ?
N4 C13 1.376(2) . ?
N4 C10 1.400(2) . ?
N5 C15 1.390(2) . ?
N5 C18 1.400(3) . ?
N6 C19 1.280(3) . ?
N6 C20 1.411(2) . ?
N7 C26 1.300(2) . ?
N7 C25 1.433(2) . ?
N8 C30 1.381(2) . ?
N8 C27 1.402(2) . ?
C1 C34 1.377(3) . ?
C1 C2 1.419(3) . ?
C2 H2 0.9500 . ?
C3 C4 1.391(3) . ?
C3 C8 1.396(3) . ?
C4 C5 1.392(3) . ?
C4 H4 0.9500 . ?
C5 C6 1.407(3) . ?
C5 C35 1.508(3) . ?
C6 C7 1.397(3) . ?
C6 C36 1.509(3) . ?
C7 C8 1.392(3) . ?
C7 H7 0.9500 . ?
C9 C10 1.428(3) . ?
C9 H9 0.9500 . ?
C10 C11 1.387(3) . ?
C11 C12 1.399(3) . ?
C11 H11 0.9500 . ?
C12 C13 1.383(3) . ?
C12 H12 0.9500 . ?
C13 C14 1.499(3) . ?
C14 C15 1.504(3) . ?
C14 C39 1.548(3) . ?
C14 C37 1.558(3) . ?
C15 C16 1.379(3) . ?
C16 C17 1.404(3) . ?
C16 H16 0.9500 . ?
C17 C18 1.378(3) . ?
C17 H17 0.9500 . ?
C18 C19 1.421(3) . ?
C19 H19 0.9500 . ?
C20 C21 1.394(3) . ?
C20 C25 1.396(3) . ?
C21 C22 1.390(3) . ?
C21 H21 0.9500 . ?
C22 C23 1.400(3) . ?
C22 C41 1.507(3) . ?
C23 C24 1.398(3) . ?
C23 C42 1.514(3) . ?
C24 C25 1.385(3) . ?
C24 H24 0.9500 . ?
C26 C27 1.426(3) . ?
C26 H26 0.9500 . ?
C27 C28 1.382(3) . ?
C28 C29 1.405(3) . ?
C28 H28 0.9500 . ?
C29 C30 1.382(3) . ?
C29 H29 0.9500 . ?
C30 C31 1.503(3) . ?
C31 C32 1.503(3) . ?
C31 C45 1.540(3) . ?
C31 C43 1.566(3) . ?
C32 C33 1.380(3) . ?
C33 C34 1.403(3) . ?
C33 H33 0.9500 . ?
C34 H34 0.9500 . ?
C35 H35A 0.9800 . ?
C35 H35B 0.9800 . ?
C35 H35C 0.9800 . ?
C36 H36A 0.9800 . ?
C36 H36B 0.9800 . ?
C36 H36C 0.9800 . ?
C37 C38 1.524(3) . ?
C37 H37A 0.9900 . ?
C37 H37B 0.9900 . ?
C38 H38A 0.9800 . ?
C38 H38B 0.9800 . ?
C38 H38C 0.9800 . ?
C39 C40 1.524(3) . ?
C39 H39A 0.9900 . ?
C39 H39B 0.9900 . ?
C40 H40A 0.9800 . ?
C40 H40B 0.9800 . ?
C40 H40C 0.9800 . ?
C41 H41A 0.9800 . ?
C41 H41B 0.9800 . ?
C41 H41C 0.9800 . ?
C42 H42A 0.9800 . ?
C42 H42B 0.9800 . ?
C42 H42C 0.9800 . ?
C43 C44 1.520(3) . ?
C43 H43A 0.9900 . ?
C43 H43B 0.9900 . ?
C44 H44A 0.9800 . ?
C44 H44B 0.9800 . ?
C44 H44C 0.9800 . ?
C45 C46 1.526(3) . ?
C45 H45A 0.9900 . ?
C45 H45B 0.9900 . ?
C46 H46A 0.9800 . ?
C46 H46B 0.9800 . ?
C46 H46C 0.9800 . ?
C47 C53 1.393(3) . ?
C47 C48 1.397(3) . ?
C48 C50 1.392(3) . ?
C48 H48 0.9500 . ?
C50 C51 1.384(3) . ?
C50 H50 0.9500 . ?
C51 C52 1.384(3) . ?
C51 H51 0.9500 . ?
C52 C53 1.393(3) . ?
C52 H52 0.9500 . ?
C53 H53 0.9500 . ?
C54 C59 1.393(3) . ?
C54 C55 1.399(3) . ?
C55 C56 1.396(3) . ?
C55 H55 0.9500 . ?
C56 C57 1.384(3) . ?
C56 H56 0.9500 . ?
C57 C58 1.392(3) . ?
C57 H57 0.9500 . ?
C58 C59 1.386(3) . ?
C58 H58 0.9500 . ?
C59 H59 0.9500 . ?
S1A O1A 1.431(2) . ?
S1A O3A 1.432(2) . ?
S1A O2A 1.449(2) . ?
S1A C60A 1.830(3) . ?
C60A F1A 1.312(3) . ?
C60A F2A 1.329(3) . ?
C60A F3A 1.331(3) . ?
S1B O3B 1.427(9) . ?
S1B O1B 1.431(9) . ?
S1B O2B 1.439(9) . ?
S1B C60B 1.834(9) . ?
C60B F1B 1.307(9) . ?
C60B F3B 1.324(9) . ?
C60B F2B 1.325(9) . ?
O4A C64A 1.413(4) . ?
O4A C61A 1.436(5) . ?
C61A C62A 1.529(5) . ?
C61A H61A 0.9900 . ?
C61A H61B 0.9900 . ?
C62A C63A 1.543(5) . ?
C62A H62A 0.9900 . ?
C62A H62B 0.9900 . ?
C63A C64A 1.515(4) . ?
C63A H63A 0.9900 . ?
C63A H63B 0.9900 . ?
C64A H64A 0.9900 . ?
C64A H64B 0.9900 . ?
O4B C64B 1.424(11) . ?
O4B C61B 1.438(11) . ?
C61B C62B 1.537(11) . ?
C61B H61C 0.9900 . ?
C61B H61D 0.9900 . ?
C62B C63B 1.550(11) . ?
C62B H62C 0.9900 . ?
C62B H62D 0.9900 . ?
C63B C64B 1.529(11) . ?
C63B H63C 0.9900 . ?
C63B H63D 0.9900 . ?
C64B H64C 0.9900 . ?
C64B H64D 0.9900 . ?

loop_
_geom_torsion_atom_site_label_1
_geom_torsion_atom_site_label_2
_geom_torsion_atom_site_label_3
_geom_torsion_atom_site_label_4
_geom_torsion
_geom_torsion_site_symmetry_1
_geom_torsion_site_symmetry_2
_geom_torsion_site_symmetry_3
_geom_torsion_site_symmetry_4
_geom_torsion_publ_flag
N8 P1 N1 C32 2.04(18) . . . . ?
C47 P1 N1 C32 97.12(18) . . . . ?
Cu1 P1 N1 C32 -109.76(17) . . . . ?
N8 P1 N1 C1 -172.17(15) . . . . ?
C47 P1 N1 C1 -77.09(16) . . . . ?
Cu1 P1 N1 C1 76.02(17) . . . . ?
N5 P2 N4 C13 7.75(18) . . . . ?
C54 P2 N4 C13 -95.99(17) . . . . ?
Cu1 P2 N4 C13 145.60(16) . . . . ?
N6 P2 N4 C13 -30.8(5) . . . . ?
N5 P2 N4 C10 167.11(14) . . . . ?
C54 P2 N4 C10 63.37(15) . . . . ?
Cu1 P2 N4 C10 -55.04(14) . . . . ?
N6 P2 N4 C10 128.5(3) . . . . ?
N4 P2 N5 C15 8.53(18) . . . . ?
C54 P2 N5 C15 104.78(18) . . . . ?
Cu1 P2 N5 C15 -103.17(17) . . . . ?
N6 P2 N5 C15 -178.36(19) . . . . ?
N4 P2 N5 C18 -173.16(15) . . . . ?
C54 P2 N5 C18 -76.91(17) . . . . ?
Cu1 P2 N5 C18 75.15(17) . . . . ?
N6 P2 N5 C18 -0.05(15) . . . . ?
N1 P1 N8 C30 11.09(18) . . . . ?
C47 P1 N8 C30 -91.43(17) . . . . ?
Cu1 P1 N8 C30 149.88(16) . . . . ?
N1 P1 N8 C27 162.73(14) . . . . ?
C47 P1 N8 C27 60.20(15) . . . . ?
Cu1 P1 N8 C27 -58.48(14) . . . . ?
C32 N1 C1 C34 1.6(2) . . . . ?
P1 N1 C1 C34 176.97(14) . . . . ?
C32 N1 C1 C2 -175.54(17) . . . . ?
P1 N1 C1 C2 -0.1(2) . . . . ?
C3 N2 C2 C1 177.36(17) . . . . ?
C34 C1 C2 N2 -177.6(2) . . . . ?
N1 C1 C2 N2 -1.4(3) . . . . ?
C2 N2 C3 C4 -51.1(3) . . . . ?
C2 N2 C3 C8 129.9(2) . . . . ?
C8 C3 C4 C5 -0.8(3) . . . . ?
N2 C3 C4 C5 -179.72(18) . . . . ?
C3 C4 C5 C6 1.0(3) . . . . ?
C3 C4 C5 C35 -178.47(18) . . . . ?
C4 C5 C6 C7 -1.0(3) . . . . ?
C35 C5 C6 C7 178.50(19) . . . . ?
C4 C5 C6 C36 179.64(19) . . . . ?
C35 C5 C6 C36 -0.8(3) . . . . ?
C5 C6 C7 C8 0.8(3) . . . . ?
C36 C6 C7 C8 -179.86(19) . . . . ?
C6 C7 C8 C3 -0.5(3) . . . . ?
C6 C7 C8 N3 -175.91(18) . . . . ?
C4 C3 C8 C7 0.5(3) . . . . ?
N2 C3 C8 C7 179.49(17) . . . . ?
C4 C3 C8 N3 176.02(17) . . . . ?
N2 C3 C8 N3 -5.0(3) . . . . ?
C9 N3 C8 C7 69.1(2) . . . . ?
Cu1 N3 C8 C7 -124.95(17) . . . . ?
C9 N3 C8 C3 -106.3(2) . . . . ?
Cu1 N3 C8 C3 59.7(2) . . . . ?
C8 N3 C9 C10 173.01(18) . . . . ?
Cu1 N3 C9 C10 7.9(3) . . . . ?
C13 N4 C10 C11 0.9(2) . . . . ?
P2 N4 C10 C11 -162.91(13) . . . . ?
C13 N4 C10 C9 -171.04(18) . . . . ?
P2 N4 C10 C9 25.1(2) . . . . ?
N3 C9 C10 C11 -165.20(19) . . . . ?
N3 C9 C10 N4 5.5(3) . . . . ?
N4 C10 C11 C12 -1.2(2) . . . . ?
C9 C10 C11 C12 171.03(18) . . . . ?
C10 C11 C12 C13 1.0(2) . . . . ?
C10 N4 C13 C12 -0.3(2) . . . . ?
P2 N4 C13 C12 160.83(14) . . . . ?
C10 N4 C13 C14 170.70(16) . . . . ?
P2 N4 C13 C14 -28.2(3) . . . . ?
C11 C12 C13 N4 -0.5(2) . . . . ?
C11 C12 C13 C14 -170.55(18) . . . . ?
N4 C13 C14 C15 29.7(2) . . . . ?
C12 C13 C14 C15 -161.35(19) . . . . ?
N4 C13 C14 C39 152.12(17) . . . . ?
C12 C13 C14 C39 -38.9(3) . . . . ?
N4 C13 C14 C37 -91.3(2) . . . . ?
C12 C13 C14 C37 77.6(2) . . . . ?
C18 N5 C15 C16 -1.2(2) . . . . ?
P2 N5 C15 C16 177.30(15) . . . . ?
C18 N5 C15 C14 177.19(18) . . . . ?
P2 N5 C15 C14 -4.3(3) . . . . ?
C13 C14 C15 C16 163.0(2) . . . . ?
C39 C14 C15 C16 39.9(3) . . . . ?
C37 C14 C15 C16 -76.8(3) . . . . ?
C13 C14 C15 N5 -15.1(3) . . . . ?
C39 C14 C15 N5 -138.14(19) . . . . ?
C37 C14 C15 N5 105.1(2) . . . . ?
N5 C15 C16 C17 1.2(2) . . . . ?
C14 C15 C16 C17 -177.2(2) . . . . ?
C15 C16 C17 C18 -0.7(3) . . . . ?
C16 C17 C18 N5 -0.1(3) . . . . ?
C16 C17 C18 C19 -178.4(2) . . . . ?
C15 N5 C18 C17 0.8(2) . . . . ?
P2 N5 C18 C17 -177.88(15) . . . . ?
C15 N5 C18 C19 179.48(17) . . . . ?
P2 N5 C18 C19 0.8(3) . . . . ?
C20 N6 C19 C18 175.26(18) . . . . ?
P2 N6 C19 C18 1.3(2) . . . . ?
C17 C18 C19 N6 176.8(2) . . . . ?
N5 C18 C19 N6 -1.5(3) . . . . ?
C19 N6 C20 C21 -57.5(3) . . . . ?
P2 N6 C20 C21 115.33(19) . . . . ?
C19 N6 C20 C25 127.7(2) . . . . ?
P2 N6 C20 C25 -59.5(2) . . . . ?
C25 C20 C21 C22 -1.3(3) . . . . ?
N6 C20 C21 C22 -176.03(19) . . . . ?
C20 C21 C22 C23 -1.2(3) . . . . ?
C20 C21 C22 C41 178.6(2) . . . . ?
C21 C22 C23 C24 1.8(3) . . . . ?
C41 C22 C23 C24 -178.0(2) . . . . ?
C21 C22 C23 C42 -177.7(2) . . . . ?
C41 C22 C23 C42 2.6(3) . . . . ?
C22 C23 C24 C25 0.0(3) . . . . ?
C42 C23 C24 C25 179.5(2) . . . . ?
C23 C24 C25 C20 -2.5(3) . . . . ?
C23 C24 C25 N7 179.35(18) . . . . ?
C21 C20 C25 C24 3.1(3) . . . . ?
N6 C20 C25 C24 178.08(18) . . . . ?
C21 C20 C25 N7 -178.70(18) . . . . ?
N6 C20 C25 N7 -3.7(3) . . . . ?
C26 N7 C25 C24 68.4(2) . . . . ?
Cu1 N7 C25 C24 -120.73(17) . . . . ?
C26 N7 C25 C20 -109.7(2) . . . . ?
Cu1 N7 C25 C20 61.1(2) . . . . ?
C25 N7 C26 C27 172.58(18) . . . . ?
Cu1 N7 C26 C27 2.7(3) . . . . ?
C30 N8 C27 C28 0.3(2) . . . . ?
P1 N8 C27 C28 -157.17(14) . . . . ?
C30 N8 C27 C26 -172.58(18) . . . . ?
P1 N8 C27 C26 29.9(2) . . . . ?
N7 C26 C27 C28 -166.30(19) . . . . ?
N7 C26 C27 N8 5.5(3) . . . . ?
N8 C27 C28 C29 -1.0(2) . . . . ?
C26 C27 C28 C29 172.22(18) . . . . ?
C27 C28 C29 C30 1.2(2) . . . . ?
C27 N8 C30 C29 0.4(2) . . . . ?
P1 N8 C30 C29 154.18(15) . . . . ?
C27 N8 C30 C31 173.79(17) . . . . ?
P1 N8 C30 C31 -32.5(3) . . . . ?
C28 C29 C30 N8 -1.0(2) . . . . ?
C28 C29 C30 C31 -173.56(19) . . . . ?
N8 C30 C31 C32 35.9(2) . . . . ?
C29 C30 C31 C32 -152.3(2) . . . . ?
N8 C30 C31 C45 158.24(17) . . . . ?
C29 C30 C31 C45 -30.0(3) . . . . ?
N8 C30 C31 C43 -80.7(2) . . . . ?
C29 C30 C31 C43 91.1(2) . . . . ?
C1 N1 C32 C33 -1.7(2) . . . . ?
P1 N1 C32 C33 -176.56(15) . . . . ?
C1 N1 C32 C31 -178.76(17) . . . . ?
P1 N1 C32 C31 6.4(3) . . . . ?
C30 C31 C32 C33 159.4(2) . . . . ?
C45 C31 C32 C33 36.6(3) . . . . ?
C43 C31 C32 C33 -82.9(2) . . . . ?
C30 C31 C32 N1 -24.2(3) . . . . ?
C45 C31 C32 N1 -146.98(18) . . . . ?
C43 C31 C32 N1 93.5(2) . . . . ?
N1 C32 C33 C34 1.3(2) . . . . ?
C31 C32 C33 C34 178.17(19) . . . . ?
N1 C1 C34 C33 -0.8(2) . . . . ?
C2 C1 C34 C33 175.6(2) . . . . ?
C32 C33 C34 C1 -0.3(3) . . . . ?
C13 C14 C37 C38 58.0(2) . . . . ?
C15 C14 C37 C38 -64.3(2) . . . . ?
C39 C14 C37 C38 177.14(19) . . . . ?
C13 C14 C39 C40 -64.2(2) . . . . ?
C15 C14 C39 C40 59.5(2) . . . . ?
C37 C14 C39 C40 178.18(18) . . . . ?
C30 C31 C43 C44 -64.4(2) . . . . ?
C32 C31 C43 C44 176.11(19) . . . . ?
C45 C31 C43 C44 56.9(2) . . . . ?
C30 C31 C45 C46 -63.1(2) . . . . ?
C32 C31 C45 C46 59.9(2) . . . . ?
C43 C31 C45 C46 177.02(18) . . . . ?
N1 P1 C47 C53 -33.66(18) . . . . ?
N8 P1 C47 C53 61.19(17) . . . . ?
Cu1 P1 C47 C53 166.95(14) . . . . ?
N1 P1 C47 C48 149.05(16) . . . . ?
N8 P1 C47 C48 -116.11(16) . . . . ?
Cu1 P1 C47 C48 -10.34(18) . . . . ?
C53 C47 C48 C50 -0.6(3) . . . . ?
P1 C47 C48 C50 176.76(16) . . . . ?
C47 C48 C50 C51 -0.1(3) . . . . ?
C48 C50 C51 C52 0.6(3) . . . . ?
C50 C51 C52 C53 -0.3(4) . . . . ?
C48 C47 C53 C52 0.8(3) . . . . ?
P1 C47 C53 C52 -176.52(17) . . . . ?
C51 C52 C53 C47 -0.4(3) . . . . ?
N5 P2 C54 C59 -32.96(18) . . . . ?
N4 P2 C54 C59 61.56(17) . . . . ?
Cu1 P2 C54 C59 168.62(14) . . . . ?
N6 P2 C54 C59 -108.45(17) . . . . ?
N5 P2 C54 C55 145.65(15) . . . . ?
N4 P2 C54 C55 -119.84(16) . . . . ?
Cu1 P2 C54 C55 -12.77(18) . . . . ?
N6 P2 C54 C55 70.16(16) . . . . ?
C59 C54 C55 C56 2.2(3) . . . . ?
P2 C54 C55 C56 -176.41(15) . . . . ?
C54 C55 C56 C57 -1.5(3) . . . . ?
C55 C56 C57 C58 -0.4(3) . . . . ?
C56 C57 C58 C59 1.6(3) . . . . ?
C57 C58 C59 C54 -0.8(3) . . . . ?
C55 C54 C59 C58 -1.0(3) . . . . ?
P2 C54 C59 C58 177.58(16) . . . . ?
O1A S1A C60A F1A -58.6(3) . . . . ?
O3A S1A C60A F1A 62.0(3) . . . . ?
O2A S1A C60A F1A -177.3(3) . . . . ?
O1A S1A C60A F2A 61.4(3) . . . . ?
O3A S1A C60A F2A -178.1(3) . . . . ?
O2A S1A C60A F2A -57.3(3) . . . . ?
O1A S1A C60A F3A 178.9(2) . . . . ?
O3A S1A C60A F3A -60.6(3) . . . . ?
O2A S1A C60A F3A 60.2(3) . . . . ?
O3B S1B C60B F1B 65.7(14) . . . . ?
O1B S1B C60B F1B -174.7(13) . . . . ?
O2B S1B C60B F1B -54.5(14) . . . . ?
O3B S1B C60B F3B -55.4(14) . . . . ?
O1B S1B C60B F3B 64.2(13) . . . . ?
O2B S1B C60B F3B -175.6(14) . . . . ?
O3B S1B C60B F2B -174.2(14) . . . . ?
O1B S1B C60B F2B -54.6(13) . . . . ?
O2B S1B C60B F2B 65.6(14) . . . . ?
C64A O4A C61A C62A 34.4(4) . . . . ?
O4A C61A C62A C63A -13.4(4) . . . . ?
C61A C62A C63A C64A -10.6(3) . . . . ?
C61A O4A C64A C63A -42.1(4) . . . . ?
C62A C63A C64A O4A 31.9(3) . . . . ?
C64B O4B C61B C62B -40(3) . . . . ?
O4B C61B C62B C63B 12(4) . . . . ?
C61B C62B C63B C64B 18(4) . . . . ?
C61B O4B C64B C63B 52(2) . . . . ?
C62B C63B C64B O4B -43(3) . . . . ?
